data_4512636
loop_
_publ_author_name
'Ardila-Fierro, Karen J.'
'Andr\'e, V\^ania'
'Tan, Davin'
'Duarte, M. Teresa'
'Lancaster, Robert W.'
'Karamertzanis, Panagiotis G.'
'Fri\<s\<ci\'c, Tomislav'

_publ_section_title
;
 Molecular Recognition of Steroid Hormones in the Solid State: Stark
 Differences in Cocrystallization of \b-Estradiol and Estrone
;
_journal_issue 3
_journal_name_full 'Crystal Growth &amp; Design'
_journal_page_first 1492
_journal_paper_doi 10.1021/cg501865h
_journal_volume 15
_journal_year 2015
_chemical_absolute_configuration syn
_chemical_formula_sum 'C30 H36 O2'
_chemical_formula_weight 428.59
_chemical_name_common (bes)(dmn)
_chemical_name_systematic
;
 beta-estradiol:1,2-dimethylnaphthalene 1:1
;
_space_group_crystal_system orthorhombic
_space_group_IT_number 19
_space_group_name_Hall 'P 2ac 2ab'
_space_group_name_H-M_alt 'P 21 21 21'
_symmetry_space_group_name_Hall 'P 2ac 2ab'
_symmetry_space_group_name_H-M 'P 21 21 21'
_atom_sites_solution_hydrogens geom
_audit_creation_method SHELXL-2014
_cell_angle_alpha 90
_cell_angle_beta 90
_cell_angle_gamma 90
_cell_formula_units_Z 4
_cell_length_a 7.4099(4)
_cell_length_b 15.8244(9)
_cell_length_c 19.9836(12)
_cell_measurement_temperature 100(2)
_cell_volume 2343.2(2)
_computing_structure_refinement 'SHELXL-2014 (Sheldrick, 2014)'
_diffrn_ambient_temperature 100(2)
_diffrn_measured_fraction_theta_full 1.000
_diffrn_measured_fraction_theta_max 0.958
_diffrn_radiation_type MoK\a
_diffrn_radiation_wavelength 0.71073
_diffrn_reflns_av_R_equivalents 0.0316
_diffrn_reflns_av_unetI/netI 0.0281
_diffrn_reflns_Laue_measured_fraction_full 1.000
_diffrn_reflns_Laue_measured_fraction_max 0.958
_diffrn_reflns_limit_h_max 9
_diffrn_reflns_limit_h_min -10
_diffrn_reflns_limit_k_max 20
_diffrn_reflns_limit_k_min -20
_diffrn_reflns_limit_l_max 25
_diffrn_reflns_limit_l_min -25
_diffrn_reflns_number 28239
_diffrn_reflns_point_group_measured_fraction_full 1.000
_diffrn_reflns_point_group_measured_fraction_max 0.934
_diffrn_reflns_theta_full 25.242
_diffrn_reflns_theta_max 28.778
_diffrn_reflns_theta_min 1.641
_exptl_absorpt_coefficient_mu 0.074
_exptl_absorpt_correction_type none
_exptl_crystal_colour colourless
_exptl_crystal_density_diffrn 1.215
_exptl_crystal_description prism
_exptl_crystal_F_000 928
_exptl_crystal_size_max 0.8
_exptl_crystal_size_mid 0.4
_exptl_crystal_size_min 0.3
_refine_diff_density_max 0.252
_refine_diff_density_min -0.258
_refine_diff_density_rms 0.039
_refine_ls_abs_structure_details
;
 Flack x determined using 2097 quotients [(I+)-(I-)]/[(I+)+(I-)]
 (Parsons, Flack and Wagner, Acta Cryst. B69 (2013) 249-259).
;
_refine_ls_abs_structure_Flack 0.0(4)
_refine_ls_extinction_method none
_refine_ls_goodness_of_fit_ref 1.023
_refine_ls_hydrogen_treatment constr
_refine_ls_matrix_type full
_refine_ls_number_parameters 294
_refine_ls_number_reflns 5685
_refine_ls_number_restraints 0
_refine_ls_restrained_S_all 1.023
_refine_ls_R_factor_all 0.0414
_refine_ls_R_factor_gt 0.0371
_refine_ls_shift/su_max 0.001
_refine_ls_shift/su_mean 0.000
_refine_ls_structure_factor_coef Fsqd
_refine_ls_weighting_details 'w=1/[\s^2^(Fo^2^)+(0.0490P)^2^+0.4607P] where P=(Fo^2^+2Fc^2^)/3'
_refine_ls_weighting_scheme calc
_refine_ls_wR_factor_gt 0.0898
_refine_ls_wR_factor_ref 0.0927
_reflns_Friedel_coverage 0.723
_reflns_Friedel_fraction_full 1.000
_reflns_Friedel_fraction_max 0.904
_reflns_number_gt 5267
_reflns_number_total 5685
_reflns_threshold_expression 'I > 2\s(I)'
_cod_data_source_file cg501865h_si_002.cif
_cod_data_source_block (bes)(dmn)
_cod_depositor_comments 'Adding full bibliography for 4512633--4512636.cif.'
_cod_database_code 4512636
_shelx_space_group_comment
;
The symmetry employed for this shelxl refinement is uniquely defined
by the following loop, which should always be used as a source of
symmetry information in preference to the above space-group names.
They are only intended as comments.
;
_shelxl_version_number 2014-3

loop_
_space_group_symop_operation_xyz
'x, y, z'
'-x+1/2, -y, z+1/2'
'-x, y+1/2, -z+1/2'
'x+1/2, -y+1/2, -z'

loop_
_atom_site_label
_atom_site_type_symbol
_atom_site_fract_x
_atom_site_fract_y
_atom_site_fract_z
_atom_site_U_iso_or_equiv
_atom_site_adp_type
_atom_site_occupancy
_atom_site_site_symmetry_order
_atom_site_calc_flag
_atom_site_refinement_flags_posn
_atom_site_refinement_flags_adp
C1 C 0.7395(2) 0.51207(11) 0.12558(8) 0.0152(3) Uani 1 1 d . .
H1 H 0.8231 0.4713 0.1416 0.018 Uiso 1 1 calc R U
C2 C 0.7906(2) 0.56451(11) 0.07307(8) 0.0156(3) Uani 1 1 d . .
H2 H 0.9069 0.5592 0.0535 0.019 Uiso 1 1 calc R U
C3 C 0.6699(2) 0.62474(10) 0.04958(8) 0.0141(3) Uani 1 1 d . .
C4 C 0.4994(2) 0.63037(11) 0.07800(8) 0.0144(3) Uani 1 1 d . .
H4 H 0.4163 0.6709 0.0613 0.017 Uiso 1 1 calc R U
C5 C 0.4477(2) 0.57758(10) 0.13074(8) 0.0133(3) Uani 1 1 d . .
C6 C 0.2612(2) 0.59024(11) 0.16031(9) 0.0166(3) Uani 1 1 d . .
H6A H 0.1729 0.5962 0.1234 0.020 Uiso 1 1 calc R U
H6B H 0.2601 0.6435 0.1863 0.020 Uiso 1 1 calc R U
C7 C 0.2020(2) 0.51780(11) 0.20573(9) 0.0164(3) Uani 1 1 d . .
H7A H 0.1682 0.4682 0.1782 0.020 Uiso 1 1 calc R U
H7B H 0.0951 0.5352 0.2320 0.020 Uiso 1 1 calc R U
C8 C 0.3559(2) 0.49401(10) 0.25302(8) 0.0129(3) Uani 1 1 d . .
H8 H 0.3979 0.5464 0.2763 0.016 Uiso 1 1 calc R U
C9 C 0.5148(2) 0.45784(10) 0.21253(8) 0.0129(3) Uani 1 1 d . .
H9 H 0.4699 0.4048 0.1910 0.015 Uiso 1 1 calc R U
C10 C 0.5692(2) 0.51723(10) 0.15571(8) 0.0127(3) Uani 1 1 d . .
C11 C 0.6724(2) 0.43173(11) 0.25846(9) 0.0170(3) Uani 1 1 d . .
H11A H 0.7262 0.4831 0.2786 0.020 Uiso 1 1 calc R U
H11B H 0.7666 0.4037 0.2312 0.020 Uiso 1 1 calc R U
C12 C 0.6126(2) 0.37136(11) 0.31490(8) 0.0162(3) Uani 1 1 d . .
H12A H 0.5749 0.3167 0.2953 0.019 Uiso 1 1 calc R U
H12B H 0.7157 0.3606 0.3452 0.019 Uiso 1 1 calc R U
C13 C 0.4557(2) 0.40888(10) 0.35500(8) 0.0128(3) Uani 1 1 d . .
C14 C 0.3015(2) 0.42984(11) 0.30558(8) 0.0147(3) Uani 1 1 d . .
H14 H 0.2733 0.3763 0.2811 0.018 Uiso 1 1 calc R U
C15 C 0.1385(3) 0.44852(14) 0.35061(9) 0.0250(4) Uani 1 1 d . .
H15A H 0.0239 0.4358 0.3272 0.030 Uiso 1 1 calc R U
H15B H 0.1377 0.5084 0.3650 0.030 Uiso 1 1 calc R U
C16 C 0.1668(3) 0.38864(14) 0.41108(10) 0.0267(4) Uani 1 1 d . .
H16A H 0.1640 0.4208 0.4536 0.032 Uiso 1 1 calc R U
H16B H 0.0711 0.3450 0.4124 0.032 Uiso 1 1 calc R U
C17 C 0.3534(2) 0.34748(11) 0.40069(8) 0.0161(3) Uani 1 1 d . .
H17 H 0.3377 0.2924 0.3769 0.019 Uiso 1 1 calc R U
C18 C 0.5203(3) 0.48592(11) 0.39537(9) 0.0203(4) Uani 1 1 d . .
H18A H 0.5642 0.5296 0.3646 0.031 Uiso 1 1 calc R U
H18B H 0.6181 0.4688 0.4255 0.031 Uiso 1 1 calc R U
H18C H 0.4197 0.5084 0.4217 0.031 Uiso 1 1 calc R U
C19 C 0.7157(3) 0.83026(12) 0.42478(9) 0.0237(4) Uani 1 1 d . .
C20 C 0.5405(3) 0.82548(12) 0.44863(9) 0.0261(4) Uani 1 1 d . .
C21 C 0.4130(3) 0.77396(12) 0.41475(11) 0.0272(4) Uani 1 1 d . .
H21 H 0.2933 0.7704 0.4315 0.033 Uiso 1 1 calc R U
C22 C 0.4578(3) 0.72954(12) 0.35879(10) 0.0245(4) Uani 1 1 d . .
H22 H 0.3694 0.6957 0.3372 0.029 Uiso 1 1 calc R U
C23 C 0.6351(3) 0.73338(11) 0.33242(10) 0.0205(4) Uani 1 1 d . .
C24 C 0.6833(3) 0.69042(11) 0.27300(9) 0.0227(4) Uani 1 1 d . .
H24 H 0.5953 0.6572 0.2506 0.027 Uiso 1 1 calc R U
C25 C 0.8541(3) 0.69567(12) 0.24692(10) 0.0262(4) Uani 1 1 d . .
H25 H 0.8839 0.6666 0.2068 0.031 Uiso 1 1 calc R U
C26 C 0.9847(3) 0.74468(12) 0.28030(11) 0.0277(4) Uani 1 1 d . .
H26 H 1.1035 0.7483 0.2626 0.033 Uiso 1 1 calc R U
C27 C 0.9425(3) 0.78706(12) 0.33785(10) 0.0247(4) Uani 1 1 d . .
H27 H 1.0333 0.8195 0.3595 0.030 Uiso 1 1 calc R U
C28 C 0.7660(3) 0.78397(11) 0.36622(9) 0.0207(4) Uani 1 1 d . .
C29 C 0.8510(3) 0.88606(14) 0.45987(10) 0.0331(5) Uani 1 1 d . .
H29A H 0.8405 0.9440 0.4429 0.050 Uiso 1 1 calc R U
H29B H 0.9732 0.8649 0.4514 0.050 Uiso 1 1 calc R U
H29C H 0.8273 0.8856 0.5081 0.050 Uiso 1 1 calc R U
C30 C 0.4771(4) 0.87491(14) 0.50882(10) 0.0372(5) Uani 1 1 d . .
H30A H 0.5540 0.8617 0.5473 0.056 Uiso 1 1 calc R U
H30B H 0.3519 0.8596 0.5191 0.056 Uiso 1 1 calc R U
H30C H 0.4842 0.9355 0.4991 0.056 Uiso 1 1 calc R U
O1 O 0.71134(17) 0.67977(8) -0.00146(6) 0.0161(3) Uani 1 1 d . .
H1O H 0.8190 0.6725 -0.0133 0.024 Uiso 1 1 calc R U
O2 O 0.44421(17) 0.33282(7) 0.46356(6) 0.0162(3) Uani 1 1 d . .
H2O H 0.4001 0.2899 0.4821 0.024 Uiso 1 1 calc R U

loop_
_atom_site_aniso_label
_atom_site_aniso_U_11
_atom_site_aniso_U_22
_atom_site_aniso_U_33
_atom_site_aniso_U_23
_atom_site_aniso_U_13
_atom_site_aniso_U_12
C1 0.0139(8) 0.0176(8) 0.0141(8) -0.0002(6) -0.0013(6) 0.0037(7)
C2 0.0124(8) 0.0204(8) 0.0141(8) 0.0000(6) 0.0017(6) 0.0011(7)
C3 0.0169(8) 0.0142(8) 0.0111(7) -0.0013(6) -0.0005(6) -0.0024(7)
C4 0.0146(8) 0.0152(8) 0.0134(7) -0.0003(6) -0.0018(6) 0.0017(6)
C5 0.0116(7) 0.0153(7) 0.0129(7) -0.0015(6) -0.0014(6) -0.0010(6)
C6 0.0119(8) 0.0202(8) 0.0176(8) 0.0042(7) 0.0010(6) 0.0028(6)
C7 0.0097(8) 0.0221(9) 0.0174(8) 0.0037(7) -0.0006(6) 0.0003(6)
C8 0.0110(7) 0.0159(8) 0.0119(7) 0.0015(6) -0.0003(6) 0.0001(6)
C9 0.0125(8) 0.0142(7) 0.0119(7) 0.0006(6) 0.0003(6) 0.0007(6)
C10 0.0132(8) 0.0133(7) 0.0116(7) -0.0010(6) -0.0006(6) -0.0004(6)
C11 0.0137(8) 0.0222(8) 0.0150(8) 0.0043(7) 0.0016(6) 0.0049(7)
C12 0.0156(8) 0.0182(8) 0.0150(8) 0.0038(7) 0.0010(6) 0.0042(7)
C13 0.0115(7) 0.0145(8) 0.0123(7) 0.0012(6) -0.0009(6) -0.0001(6)
C14 0.0120(8) 0.0188(8) 0.0132(8) 0.0033(6) -0.0007(6) -0.0009(6)
C15 0.0149(9) 0.0384(11) 0.0217(9) 0.0123(8) 0.0045(7) 0.0068(8)
C16 0.0160(9) 0.0425(12) 0.0217(9) 0.0147(9) 0.0027(7) 0.0028(8)
C17 0.0157(8) 0.0204(8) 0.0121(8) 0.0032(6) -0.0035(6) -0.0025(7)
C18 0.0268(10) 0.0189(8) 0.0153(8) -0.0013(7) -0.0017(7) -0.0036(7)
C19 0.0332(11) 0.0174(9) 0.0205(9) 0.0036(7) -0.0064(8) -0.0017(8)
C20 0.0394(12) 0.0198(9) 0.0191(9) 0.0048(7) 0.0000(8) 0.0025(9)
C21 0.0273(10) 0.0252(10) 0.0292(10) 0.0091(8) 0.0019(8) 0.0012(8)
C22 0.0228(9) 0.0202(9) 0.0305(10) 0.0042(8) -0.0063(8) -0.0046(8)
C23 0.0237(9) 0.0137(8) 0.0240(9) 0.0036(7) -0.0057(8) -0.0006(7)
C24 0.0267(10) 0.0155(8) 0.0258(10) 0.0000(7) -0.0068(8) -0.0023(7)
C25 0.0336(11) 0.0190(9) 0.0259(10) -0.0022(8) -0.0009(9) 0.0057(8)
C26 0.0224(10) 0.0253(10) 0.0355(11) 0.0037(8) 0.0006(8) 0.0033(8)
C27 0.0228(10) 0.0202(9) 0.0313(10) 0.0021(8) -0.0093(8) -0.0030(8)
C28 0.0265(10) 0.0145(8) 0.0213(9) 0.0046(7) -0.0080(8) 0.0001(7)
C29 0.0443(13) 0.0317(11) 0.0232(10) -0.0029(9) -0.0085(9) -0.0071(10)
C30 0.0549(15) 0.0339(11) 0.0227(10) -0.0001(9) 0.0044(10) 0.0073(11)
O1 0.0150(6) 0.0184(6) 0.0149(6) 0.0032(5) 0.0037(5) 0.0012(5)
O2 0.0168(6) 0.0189(6) 0.0129(6) 0.0042(5) -0.0027(5) -0.0032(5)

loop_
_atom_type_symbol
_atom_type_description
_atom_type_scat_dispersion_real
_atom_type_scat_dispersion_imag
_atom_type_scat_source
C C 0.0033 0.0016 'International Tables Vol C Tables 4.2.6.8 and 6.1.1.4'
H H 0.0000 0.0000 'International Tables Vol C Tables 4.2.6.8 and 6.1.1.4'
O O 0.0106 0.0060 'International Tables Vol C Tables 4.2.6.8 and 6.1.1.4'

loop_
_geom_angle_atom_site_label_1
_geom_angle_atom_site_label_2
_geom_angle_atom_site_label_3
_geom_angle
C2 C1 C10 122.35(16)
C2 C1 H1 118.8
C10 C1 H1 118.8
C3 C2 C1 119.29(16)
C3 C2 H2 120.4
C1 C2 H2 120.4
O1 C3 C4 117.78(15)
O1 C3 C2 122.75(15)
C4 C3 C2 119.47(15)
C3 C4 C5 121.31(15)
C3 C4 H4 119.3
C5 C4 H4 119.3
C4 C5 C10 119.87(15)
C4 C5 C6 117.69(15)
C10 C5 C6 122.41(15)
C5 C6 C7 113.21(14)
C5 C6 H6A 108.9
C7 C6 H6A 108.9
C5 C6 H6B 108.9
C7 C6 H6B 108.9
H6A C6 H6B 107.7
C6 C7 C8 109.79(14)
C6 C7 H7A 109.7
C8 C7 H7A 109.7
C6 C7 H7B 109.7
C8 C7 H7B 109.7
H7A C7 H7B 108.2
C14 C8 C7 113.27(14)
C14 C8 C9 108.58(13)
C7 C8 C9 109.72(13)
C14 C8 H8 108.4
C7 C8 H8 108.4
C9 C8 H8 108.4
C10 C9 C8 111.33(13)
C10 C9 C11 114.04(14)
C8 C9 C11 111.47(13)
C10 C9 H9 106.5
C8 C9 H9 106.5
C11 C9 H9 106.5
C1 C10 C5 117.69(15)
C1 C10 C9 121.42(14)
C5 C10 C9 120.86(14)
C9 C11 C12 112.55(14)
C9 C11 H11A 109.1
C12 C11 H11A 109.1
C9 C11 H11B 109.1
C12 C11 H11B 109.1
H11A C11 H11B 107.8
C13 C12 C11 111.13(13)
C13 C12 H12A 109.4
C11 C12 H12A 109.4
C13 C12 H12B 109.4
C11 C12 H12B 109.4
H12A C12 H12B 108.0
C12 C13 C17 116.17(14)
C12 C13 C18 110.22(14)
C17 C13 C18 110.10(13)
C12 C13 C14 108.04(13)
C17 C13 C14 98.68(13)
C18 C13 C14 113.25(14)
C8 C14 C15 119.12(15)
C8 C14 C13 112.94(13)
C15 C14 C13 104.38(13)
C8 C14 H14 106.5
C15 C14 H14 106.5
C13 C14 H14 106.5
C14 C15 C16 103.48(15)
C14 C15 H15A 111.1
C16 C15 H15A 111.1
C14 C15 H15B 111.1
C16 C15 H15B 111.1
H15A C15 H15B 109.0
C17 C16 C15 105.91(15)
C17 C16 H16A 110.6
C15 C16 H16A 110.6
C17 C16 H16B 110.6
C15 C16 H16B 110.6
H16A C16 H16B 108.7
O2 C17 C13 112.93(13)
O2 C17 C16 111.61(14)
C13 C17 C16 104.82(14)
O2 C17 H17 109.1
C13 C17 H17 109.1
C16 C17 H17 109.1
C13 C18 H18A 109.5
C13 C18 H18B 109.5
H18A C18 H18B 109.5
C13 C18 H18C 109.5
H18A C18 H18C 109.5
H18B C18 H18C 109.5
C20 C19 C28 119.86(18)
C20 C19 C29 119.66(19)
C28 C19 C29 120.46(19)
C19 C20 C21 119.40(18)
C19 C20 C30 122.5(2)
C21 C20 C30 118.1(2)
C22 C21 C20 121.7(2)
C22 C21 H21 119.1
C20 C21 H21 119.1
C21 C22 C23 120.62(18)
C21 C22 H22 119.7
C23 C22 H22 119.7
C24 C23 C22 121.72(18)
C24 C23 C28 119.69(18)
C22 C23 C28 118.57(18)
C25 C24 C23 121.54(18)
C25 C24 H24 119.2
C23 C24 H24 119.2
C24 C25 C26 119.19(19)
C24 C25 H25 120.4
C26 C25 H25 120.4
C27 C26 C25 120.7(2)
C27 C26 H26 119.6
C25 C26 H26 119.6
C26 C27 C28 121.82(18)
C26 C27 H27 119.1
C28 C27 H27 119.1
C27 C28 C23 117.02(17)
C27 C28 C19 123.14(17)
C23 C28 C19 119.82(18)
C19 C29 H29A 109.5
C19 C29 H29B 109.5
H29A C29 H29B 109.5
C19 C29 H29C 109.5
H29A C29 H29C 109.5
H29B C29 H29C 109.5
C20 C30 H30A 109.5
C20 C30 H30B 109.5
H30A C30 H30B 109.5
C20 C30 H30C 109.5
H30A C30 H30C 109.5
H30B C30 H30C 109.5
C3 O1 H1O 109.5
C17 O2 H2O 109.5

loop_
_geom_bond_atom_site_label_1
_geom_bond_atom_site_label_2
_geom_bond_distance
C1 C2 1.390(2)
C1 C10 1.401(2)
C1 H1 0.9500
C2 C3 1.389(2)
C2 H2 0.9500
C3 O1 1.3759(19)
C3 C4 1.388(2)
C4 C5 1.398(2)
C4 H4 0.9500
C5 C10 1.404(2)
C5 C6 1.516(2)
C6 C7 1.526(2)
C6 H6A 0.9900
C6 H6B 0.9900
C7 C8 1.528(2)
C7 H7A 0.9900
C7 H7B 0.9900
C8 C14 1.516(2)
C8 C9 1.539(2)
C8 H8 1.0000
C9 C10 1.528(2)
C9 C11 1.542(2)
C9 H9 1.0000
C11 C12 1.543(2)
C11 H11A 0.9900
C11 H11B 0.9900
C12 C13 1.531(2)
C12 H12A 0.9900
C12 H12B 0.9900
C13 C17 1.534(2)
C13 C18 1.538(2)
C13 C14 1.546(2)
C14 C15 1.535(2)
C14 H14 1.0000
C15 C16 1.550(3)
C15 H15A 0.9900
C15 H15B 0.9900
C16 C17 1.543(3)
C16 H16A 0.9900
C16 H16B 0.9900
C17 O2 1.4440(19)
C17 H17 1.0000
C18 H18A 0.9800
C18 H18B 0.9800
C18 H18C 0.9800
C19 C20 1.385(3)
C19 C28 1.430(3)
C19 C29 1.509(3)
C20 C21 1.420(3)
C20 C30 1.510(3)
C21 C22 1.362(3)
C21 H21 0.9500
C22 C23 1.417(3)
C22 H22 0.9500
C23 C24 1.414(3)
C23 C28 1.428(3)
C24 C25 1.371(3)
C24 H24 0.9500
C25 C26 1.408(3)
C25 H25 0.9500
C26 C27 1.368(3)
C26 H26 0.9500
C27 C28 1.426(3)
C27 H27 0.9500
C29 H29A 0.9800
C29 H29B 0.9800
C29 H29C 0.9800
C30 H30A 0.9800
C30 H30B 0.9800
C30 H30C 0.9800
O1 H1O 0.8400
O2 H2O 0.8400
